data_1506011
loop_
_publ_author_name
'Hudnall, Todd W.'
'Mela\"imi, Mohand'
'Gabba\"i, Fran\,cois P'

_publ_section_title
;
 Hybrid Lewis acid/hydrogen-bond donor receptor for fluoride.
;
_journal_issue 13
_journal_name_full 'Organic letters'
_journal_page_first 2747
_journal_page_last 2749
_journal_paper_doi 10.1021/ol060791v
_journal_volume 8
_journal_year 2006
_chemical_formula_sum 'C32 H44 B F3 N4 O S'
_chemical_formula_weight 600.58
_chemical_name_systematic
; 
 ? 
;
_space_group_IT_number 2
_symmetry_cell_setting triclinic
_symmetry_space_group_name_Hall '-P 1'
_symmetry_space_group_name_H-M 'P -1'
_atom_sites_solution_hydrogens geom
_atom_sites_solution_primary direct
_atom_sites_solution_secondary difmap
_audit_creation_method SHELXL-97
_cell_angle_alpha 95.352(7)
_cell_angle_beta 107.107(6)
_cell_angle_gamma 106.137(6)
_cell_formula_units_Z 2
_cell_length_a 10.181(4)
_cell_length_b 11.863(4)
_cell_length_c 14.548(5)
_cell_measurement_temperature 110(2)
_cell_volume 1583.6(10)
_computing_structure_refinement 'SHELXL-97 (Sheldrick, 1997)'
_computing_structure_solution 'SHELXS-97 (Sheldrick, 1990)'
_diffrn_ambient_temperature 110(2)
_diffrn_measured_fraction_theta_full 0.986
_diffrn_measured_fraction_theta_max 0.986
_diffrn_radiation_monochromator graphite
_diffrn_radiation_source 'fine-focus sealed tube'
_diffrn_radiation_type MoK\a
_diffrn_radiation_wavelength 0.71073
_diffrn_reflns_av_R_equivalents 0.0506
_diffrn_reflns_av_sigmaI/netI 0.0655
_diffrn_reflns_limit_h_max 11
_diffrn_reflns_limit_h_min -11
_diffrn_reflns_limit_k_max 13
_diffrn_reflns_limit_k_min -13
_diffrn_reflns_limit_l_max 15
_diffrn_reflns_limit_l_min -16
_diffrn_reflns_number 6991
_diffrn_reflns_theta_full 23.39
_diffrn_reflns_theta_max 23.39
_diffrn_reflns_theta_min 1.82
_exptl_absorpt_coefficient_mu 0.151
_exptl_absorpt_correction_type none
_exptl_crystal_colour colorless
_exptl_crystal_density_diffrn 1.260
_exptl_crystal_density_method 'not measured'
_exptl_crystal_description block
_exptl_crystal_F_000 640
_exptl_crystal_size_max 0.22
_exptl_crystal_size_mid 0.17
_exptl_crystal_size_min 0.11
_refine_diff_density_max 0.568
_refine_diff_density_min -0.549
_refine_diff_density_rms 0.069
_refine_ls_extinction_method none
_refine_ls_goodness_of_fit_ref 1.006
_refine_ls_hydrogen_treatment mixed
_refine_ls_matrix_type full
_refine_ls_number_parameters 379
_refine_ls_number_reflns 4563
_refine_ls_number_restraints 0
_refine_ls_restrained_S_all 1.006
_refine_ls_R_factor_all 0.0764
_refine_ls_R_factor_gt 0.0595
_refine_ls_shift/su_max 0.000
_refine_ls_shift/su_mean 0.000
_refine_ls_structure_factor_coef Fsqd
_refine_ls_weighting_details 'calc w=1/[\s^2^(Fo^2^)+(0.0150P)^2^+4.8000P] where P=(Fo^2^+2Fc^2^)/3'
_refine_ls_weighting_scheme calc
_refine_ls_wR_factor_gt 0.1322
_refine_ls_wR_factor_ref 0.1399
_reflns_number_gt 3432
_reflns_number_total 4563
_reflns_threshold_expression >2sigma(I)
_cod_data_source_file ol060791vsi20060402_095827.cif
_cod_data_source_block sulfo
_cod_depositor_comments
;
The following automatic conversions were performed:

'_symmetry_cell_setting' value 'Triclinic' changed to 'triclinic'
according to /home/saulius/struct/CIF-dictionaries/cif_core.dic
dictionary named 'cif_core.dic' version 2.4.1 from 2010-06-29.

Automatic conversion script
Id: cif_fix_values 1715 2011-07-08 13:25:40Z adriana 
;
_cod_original_cell_volume 1583.5(10)
_cod_original_sg_symbol_H-M P-1
_cod_database_code 1506011

loop_
_symmetry_equiv_pos_as_xyz
'x, y, z'
'-x, -y, -z'

loop_
_atom_site_label
_atom_site_type_symbol
_atom_site_fract_x
_atom_site_fract_y
_atom_site_fract_z
_atom_site_U_iso_or_equiv
_atom_site_adp_type
_atom_site_occupancy
_atom_site_symmetry_multiplicity
_atom_site_calc_flag
_atom_site_refinement_flags
B1 B 0.1442(4) 0.8558(4) 0.2700(3) 0.0185(9) Uani 1 1 d .
N1 N -0.0077(3) 0.6495(3) 0.1062(2) 0.0201(7) Uani 1 1 d .
N2 N 0.3044(3) 0.8653(3) 0.7744(2) 0.0257(8) Uani 1 1 d .
N3 N 0.1314(3) 0.7628(3) 0.8557(2) 0.0262(8) Uani 1 1 d .
N4 N 0.2700(3) 0.6366(3) 0.7970(2) 0.0272(8) Uani 1 1 d .
O1 O -0.0025(3) 0.8342(2) 0.18428(17) 0.0189(6) Uani 1 1 d .
F1 F -0.2770(3) 0.6249(2) -0.00711(19) 0.0521(8) Uani 1 1 d .
F2 F -0.3000(2) 0.6714(2) 0.1308(2) 0.0466(7) Uani 1 1 d .
F3 F -0.2499(2) 0.8057(2) 0.04818(18) 0.0410(7) Uani 1 1 d .
C1 C 0.1463(4) 0.6789(3) 0.1504(3) 0.0184(8) Uani 1 1 d .
C2 C 0.2264(4) 0.7790(3) 0.2250(3) 0.0172(8) Uani 1 1 d .
C3 C 0.3772(4) 0.8063(3) 0.2553(3) 0.0207(9) Uani 1 1 d .
H14A H 0.4347 0.8748 0.3021 0.025 Uiso 1 1 calc R
C4 C 0.4442(4) 0.7355(3) 0.2182(3) 0.0233(9) Uani 1 1 d .
H20A H 0.5448 0.7560 0.2408 0.028 Uiso 1 1 calc R
C5 C 0.3617(4) 0.6344(3) 0.1478(3) 0.0238(9) Uani 1 1 d .
H16A H 0.4059 0.5849 0.1243 0.029 Uiso 1 1 calc R
C6 C 0.2116(4) 0.6069(3) 0.1121(3) 0.0223(9) Uani 1 1 d .
H17A H 0.1553 0.5405 0.0628 0.027 Uiso 1 1 calc R
C7 C 0.2333(4) 0.9996(3) 0.2897(3) 0.0177(8) Uani 1 1 d .
C8 C 0.3064(4) 1.0731(3) 0.3834(3) 0.0186(8) Uani 1 1 d .
C9 C 0.3717(4) 1.1958(3) 0.3940(3) 0.0229(9) Uani 1 1 d .
H5A H 0.4174 1.2418 0.4568 0.027 Uiso 1 1 calc R
C10 C 0.3709(4) 1.2517(3) 0.3145(3) 0.0240(9) Uani 1 1 d .
C11 C 0.3088(4) 1.1794(3) 0.2231(3) 0.0246(9) Uani 1 1 d .
H11A H 0.3111 1.2141 0.1686 0.029 Uiso 1 1 calc R
C12 C 0.2422(4) 1.0560(3) 0.2087(3) 0.0193(8) Uani 1 1 d .
C13 C 0.1811(4) 0.9891(3) 0.1040(3) 0.0250(9) Uani 1 1 d .
H4B H 0.1986 1.0441 0.0612 0.037 Uiso 1 1 calc R
H4C H 0.0785 0.9507 0.0870 0.037 Uiso 1 1 calc R
H4D H 0.2272 0.9299 0.0972 0.037 Uiso 1 1 calc R
C14 C 0.3187(4) 1.0243(3) 0.4765(3) 0.0236(9) Uani 1 1 d .
H15A H 0.2696 0.9396 0.4606 0.035 Uiso 1 1 calc R
H15B H 0.2751 1.0622 0.5149 0.035 Uiso 1 1 calc R
H15C H 0.4192 1.0399 0.5133 0.035 Uiso 1 1 calc R
C15 C 0.4362(5) 1.3855(4) 0.3283(4) 0.0395(11) Uani 1 1 d .
H30A H 0.4259 1.4080 0.2655 0.059 Uiso 1 1 calc R
H30B H 0.5373 1.4095 0.3667 0.059 Uiso 1 1 calc R
H30C H 0.3870 1.4242 0.3614 0.059 Uiso 1 1 calc R
C16 C 0.0821(4) 0.8034(3) 0.3564(3) 0.0171(8) Uani 1 1 d .
C17 C 0.1251(4) 0.7175(3) 0.4099(3) 0.0188(8) Uani 1 1 d .
C18 C 0.0535(4) 0.6689(3) 0.4721(3) 0.0204(8) Uani 1 1 d .
H12A H 0.0844 0.6132 0.5060 0.024 Uiso 1 1 calc R
C19 C -0.0619(4) 0.7000(3) 0.4859(3) 0.0198(8) Uani 1 1 d .
C20 C -0.0998(4) 0.7873(3) 0.4378(3) 0.0226(9) Uani 1 1 d .
H23A H -0.1745 0.8122 0.4473 0.027 Uiso 1 1 calc R
C21 C -0.0303(4) 0.8391(3) 0.3755(3) 0.0202(8) Uani 1 1 d .
C22 C -0.0793(4) 0.9383(3) 0.3335(3) 0.0252(9) Uani 1 1 d .
H9A H -0.0250 0.9687 0.2921 0.038 Uiso 1 1 calc R
H9B H -0.0631 1.0015 0.3859 0.038 Uiso 1 1 calc R
H9C H -0.1807 0.9077 0.2957 0.038 Uiso 1 1 calc R
C23 C 0.2526(4) 0.6768(3) 0.4070(3) 0.0255(9) Uani 1 1 d .
H7A H 0.2618 0.6189 0.4483 0.038 Uiso 1 1 calc R
H7B H 0.3398 0.7443 0.4299 0.038 Uiso 1 1 calc R
H7C H 0.2369 0.6415 0.3410 0.038 Uiso 1 1 calc R
C24 C -0.1427(4) 0.6420(4) 0.5501(3) 0.0284(9) Uani 1 1 d .
H2A H -0.2182 0.6756 0.5503 0.043 Uiso 1 1 calc R
H2B H -0.0766 0.6560 0.6157 0.043 Uiso 1 1 calc R
H2C H -0.1846 0.5575 0.5250 0.043 Uiso 1 1 calc R
C25 C -0.0615(4) 0.7308(3) 0.1261(3) 0.0183(8) Uani 1 1 d .
C26 C -0.2214(4) 0.7077(3) 0.0734(3) 0.0217(9) Uani 1 1 d .
C27 C 0.0647(5) 0.8589(4) 0.8445(3) 0.0335(10) Uani 1 1 d .
H32A H 0.0322 0.8724 0.8989 0.050 Uiso 1 1 calc R
H32B H -0.0164 0.8356 0.7846 0.050 Uiso 1 1 calc R
H32C H 0.1351 0.9310 0.8426 0.050 Uiso 1 1 calc R
C28 C 0.0267(5) 0.6528(4) 0.8645(3) 0.0353(11) Uani 1 1 d .
H40A H -0.0065 0.6704 0.9177 0.053 Uiso 1 1 calc R
H40B H 0.0732 0.5929 0.8767 0.053 Uiso 1 1 calc R
H40C H -0.0545 0.6238 0.8047 0.053 Uiso 1 1 calc R
C29 C 0.3618(5) 0.6438(4) 0.8969(3) 0.0395(11) Uani 1 1 d .
H47A H 0.3741 0.5674 0.9042 0.059 Uiso 1 1 calc R
H47B H 0.3169 0.6660 0.9421 0.059 Uiso 1 1 calc R
H47C H 0.4548 0.7027 0.9101 0.059 Uiso 1 1 calc R
C30 C 0.2137(5) 0.5201(4) 0.7314(3) 0.0358(11) Uani 1 1 d .
H50A H 0.2676 0.4695 0.7590 0.054 Uiso 1 1 calc R
H50B H 0.2235 0.5305 0.6688 0.054 Uiso 1 1 calc R
H50C H 0.1132 0.4840 0.7234 0.054 Uiso 1 1 calc R
C31 C 0.4142(5) 0.9344(4) 0.8674(3) 0.0365(11) Uani 1 1 d .
H36A H 0.4558 1.0147 0.8598 0.055 Uiso 1 1 calc R
H36B H 0.4889 0.8981 0.8862 0.055 Uiso 1 1 calc R
H36C H 0.3698 0.9358 0.9171 0.055 Uiso 1 1 calc R
C32 C 0.3397(4) 0.8888(4) 0.6857(3) 0.0274(9) Uani 1 1 d .
H6A H 0.4062 0.9683 0.6983 0.041 Uiso 1 1 calc R
H6B H 0.2526 0.8812 0.6333 0.041 Uiso 1 1 calc R
H6C H 0.3835 0.8322 0.6676 0.041 Uiso 1 1 calc R
S1 S 0.19198(10) 0.73448(8) 0.76301(7) 0.0218(2) Uani 1 1 d .

loop_
_atom_site_aniso_label
_atom_site_aniso_U_11
_atom_site_aniso_U_22
_atom_site_aniso_U_33
_atom_site_aniso_U_23
_atom_site_aniso_U_13
_atom_site_aniso_U_12
B1 0.017(2) 0.019(2) 0.015(2) 0.0011(18) 0.0011(18) 0.0047(18)
N1 0.0159(17) 0.0203(17) 0.0212(18) 0.0009(14) 0.0049(14) 0.0037(14)
N2 0.0254(18) 0.0240(18) 0.0232(18) 0.0034(15) 0.0080(15) 0.0018(15)
N3 0.0273(18) 0.0277(18) 0.0272(19) 0.0083(15) 0.0125(15) 0.0099(15)
N4 0.0289(19) 0.0248(18) 0.0254(19) 0.0041(15) 0.0055(15) 0.0089(15)
O1 0.0190(14) 0.0195(14) 0.0177(14) 0.0019(11) 0.0058(11) 0.0064(11)
F1 0.0264(14) 0.0555(17) 0.0519(17) -0.0285(14) -0.0116(12) 0.0173(13)
F2 0.0224(13) 0.0663(18) 0.0592(18) 0.0296(15) 0.0198(13) 0.0145(13)
F3 0.0299(14) 0.0300(14) 0.0515(16) 0.0139(12) -0.0047(12) 0.0093(11)
C1 0.018(2) 0.020(2) 0.017(2) 0.0049(16) 0.0076(17) 0.0050(16)
C2 0.018(2) 0.018(2) 0.0148(19) 0.0055(16) 0.0060(16) 0.0049(16)
C3 0.020(2) 0.019(2) 0.021(2) 0.0031(16) 0.0062(17) 0.0022(16)
C4 0.016(2) 0.030(2) 0.027(2) 0.0057(18) 0.0093(17) 0.0082(18)
C5 0.024(2) 0.027(2) 0.025(2) 0.0026(18) 0.0131(18) 0.0102(18)
C6 0.023(2) 0.019(2) 0.023(2) 0.0003(17) 0.0077(18) 0.0048(17)
C7 0.0155(19) 0.021(2) 0.020(2) 0.0030(16) 0.0072(16) 0.0091(16)
C8 0.0141(19) 0.020(2) 0.022(2) 0.0041(17) 0.0064(16) 0.0060(16)
C9 0.017(2) 0.025(2) 0.025(2) -0.0014(18) 0.0069(17) 0.0056(17)
C10 0.019(2) 0.021(2) 0.034(2) 0.0053(19) 0.0129(18) 0.0061(17)
C11 0.023(2) 0.027(2) 0.029(2) 0.0129(19) 0.0116(18) 0.0097(18)
C12 0.0134(19) 0.022(2) 0.023(2) 0.0041(17) 0.0061(16) 0.0068(16)
C13 0.029(2) 0.024(2) 0.024(2) 0.0085(18) 0.0122(18) 0.0079(18)
C14 0.024(2) 0.022(2) 0.019(2) -0.0015(17) 0.0047(17) 0.0042(17)
C15 0.041(3) 0.025(2) 0.050(3) 0.006(2) 0.020(2) 0.003(2)
C16 0.0167(19) 0.0149(18) 0.016(2) -0.0006(15) 0.0032(16) 0.0028(16)
C17 0.0179(19) 0.0171(19) 0.018(2) 0.0002(16) 0.0039(16) 0.0039(16)
C18 0.025(2) 0.0163(19) 0.018(2) 0.0046(16) 0.0049(17) 0.0045(17)
C19 0.020(2) 0.018(2) 0.017(2) -0.0005(16) 0.0057(16) 0.0008(16)
C20 0.020(2) 0.025(2) 0.024(2) 0.0029(18) 0.0087(17) 0.0092(17)
C21 0.021(2) 0.019(2) 0.019(2) 0.0017(16) 0.0076(17) 0.0058(17)
C22 0.025(2) 0.026(2) 0.032(2) 0.0078(18) 0.0164(19) 0.0124(18)
C23 0.026(2) 0.027(2) 0.027(2) 0.0121(18) 0.0101(18) 0.0100(18)
C24 0.028(2) 0.030(2) 0.030(2) 0.0093(19) 0.0134(19) 0.0095(19)
C25 0.0161(19) 0.022(2) 0.015(2) 0.0042(17) 0.0051(16) 0.0036(17)
C26 0.020(2) 0.020(2) 0.025(2) 0.0036(18) 0.0070(18) 0.0075(17)
C27 0.034(2) 0.039(3) 0.037(3) 0.012(2) 0.019(2) 0.019(2)
C28 0.034(3) 0.040(3) 0.039(3) 0.018(2) 0.020(2) 0.011(2)
C29 0.042(3) 0.042(3) 0.032(3) 0.007(2) 0.001(2) 0.022(2)
C30 0.043(3) 0.025(2) 0.034(3) 0.002(2) 0.011(2) 0.006(2)
C31 0.032(2) 0.033(2) 0.033(3) -0.002(2) 0.006(2) -0.001(2)
C32 0.027(2) 0.030(2) 0.032(2) 0.0123(19) 0.0162(19) 0.0110(19)
S1 0.0203(5) 0.0228(5) 0.0204(5) 0.0046(4) 0.0061(4) 0.0045(4)

loop_
_atom_type_symbol
_atom_type_description
_atom_type_scat_dispersion_real
_atom_type_scat_dispersion_imag
_atom_type_scat_source
C C 0.0033 0.0016 'International Tables Vol C Tables 4.2.6.8 and 6.1.1.4'
H H 0.0000 0.0000 'International Tables Vol C Tables 4.2.6.8 and 6.1.1.4'
B B 0.0013 0.0007 'International Tables Vol C Tables 4.2.6.8 and 6.1.1.4'
N N 0.0061 0.0033 'International Tables Vol C Tables 4.2.6.8 and 6.1.1.4'
O O 0.0106 0.0060 'International Tables Vol C Tables 4.2.6.8 and 6.1.1.4'
F F 0.0171 0.0103 'International Tables Vol C Tables 4.2.6.8 and 6.1.1.4'
S S 0.1246 0.1234 'International Tables Vol C Tables 4.2.6.8 and 6.1.1.4'

loop_
_geom_angle_atom_site_label_1
_geom_angle_atom_site_label_2
_geom_angle_atom_site_label_3
_geom_angle
O1 B1 C2 104.2(3)
O1 B1 C7 105.9(3)
C2 B1 C7 110.2(3)
O1 B1 C16 100.8(3)
C2 B1 C16 115.8(3)
C7 B1 C16 118.0(3)
C25 N1 C1 115.7(3)
C31 N2 C32 115.9(3)
C31 N2 S1 123.8(3)
C32 N2 S1 114.6(3)
C27 N3 C28 110.1(3)
C27 N3 S1 112.2(3)
C28 N3 S1 110.5(3)
C29 N4 C30 116.9(3)
C29 N4 S1 124.2(3)
C30 N4 S1 116.8(3)
C25 O1 B1 118.0(3)
C6 C1 C2 122.2(3)
C6 C1 N1 116.7(3)
C2 C1 N1 121.1(3)
C1 C2 C3 116.0(3)
C1 C2 B1 120.0(3)
C3 C2 B1 124.0(3)
C4 C3 C2 122.6(4)
C5 C4 C3 119.9(4)
C4 C5 C6 119.5(3)
C1 C6 C5 119.7(3)
C8 C7 C12 116.1(3)
C8 C7 B1 124.4(3)
C12 C7 B1 119.5(3)
C9 C8 C7 121.0(3)
C9 C8 C14 116.6(3)
C7 C8 C14 122.4(3)
C10 C9 C8 122.4(4)
C11 C10 C9 116.9(3)
C11 C10 C15 122.0(4)
C9 C10 C15 121.2(4)
C10 C11 C12 122.7(4)
C11 C12 C7 120.5(3)
C11 C12 C13 116.2(3)
C7 C12 C13 123.2(3)
C21 C16 C17 115.6(3)
C21 C16 B1 118.7(3)
C17 C16 B1 125.6(3)
C18 C17 C16 120.8(3)
C18 C17 C23 115.6(3)
C16 C17 C23 123.6(3)
C19 C18 C17 122.9(3)
C20 C19 C18 116.6(3)
C20 C19 C24 121.3(3)
C18 C19 C24 122.1(3)
C19 C20 C21 122.4(3)
C20 C21 C16 121.6(3)
C20 C21 C22 115.5(3)
C16 C21 C22 122.8(3)
N1 C25 O1 131.5(3)
N1 C25 C26 117.3(3)
O1 C25 C26 111.2(3)
F1 C26 F3 106.9(3)
F1 C26 F2 106.3(3)
F3 C26 F2 105.4(3)
F1 C26 C25 113.9(3)
F3 C26 C25 112.5(3)
F2 C26 C25 111.3(3)
N2 S1 N4 113.60(17)
N2 S1 N3 99.03(17)
N4 S1 N3 102.32(16)

loop_
_geom_bond_atom_site_label_1
_geom_bond_atom_site_label_2
_geom_bond_distance
B1 O1 1.576(5)
B1 C2 1.610(5)
B1 C7 1.646(5)
B1 C16 1.662(5)
N1 C25 1.284(5)
N1 C1 1.433(5)
N2 C31 1.465(5)
N2 C32 1.468(5)
N2 S1 1.612(3)
N3 C27 1.479(5)
N3 C28 1.481(5)
N3 S1 1.683(3)
N4 C29 1.458(5)
N4 C30 1.463(5)
N4 S1 1.616(3)
O1 C25 1.296(4)
F1 C26 1.321(4)
F2 C26 1.338(4)
F3 C26 1.332(4)
C1 C6 1.389(5)
C1 C2 1.398(5)
C2 C3 1.398(5)
C3 C4 1.383(5)
C4 C5 1.378(5)
C5 C6 1.391(5)
C7 C8 1.412(5)
C7 C12 1.421(5)
C8 C9 1.394(5)
C8 C14 1.507(5)
C9 C10 1.385(5)
C10 C11 1.377(5)
C10 C15 1.509(5)
C11 C12 1.398(5)
C12 C13 1.510(5)
C16 C21 1.414(5)
C16 C17 1.425(5)
C17 C18 1.391(5)
C17 C23 1.516(5)
C18 C19 1.386(5)
C19 C20 1.382(5)
C19 C24 1.509(5)
C20 C21 1.392(5)
C21 C22 1.513(5)
C25 C26 1.514(5)
